data_2310808
loop_
_publ_author_name
'Athee, M.'
'Hewat, A.W.'

_publ_section_title
;
 Structural Phase Transitions in Sodium-Potassium Niobate Solid Solutions
 by Neutron Powder Diffraction
;
_journal_name_full 'Acta Crystallographica A (24,1968-38,1982)'
_journal_page_first 309
_journal_page_last 317
_journal_volume 34
_journal_year 1978
_chemical_formula_sum 'K0.65 Na0.35 Nb O3'
_chemical_name_systematic 'Na0.35 K0.65 Nb O3'
_space_group_IT_number 6
_symmetry_space_group_name_Hall 'P -2y'
_symmetry_space_group_name_H-M 'P 1 m 1'
_cell_angle_alpha 90
_cell_angle_beta 90.34
_cell_angle_gamma 90
_cell_formula_units_Z 8
_cell_length_a 7.9751
_cell_length_b 7.862
_cell_length_c 7.9565
_cell_volume 498.866
_citation_journal_id_ASTM ACACBN
_cod_data_source_file Athee_ACACBN_1978_436.cif
_cod_data_source_block K0.65Na0.35Nb1O3
_cod_original_cell_volume 498.8657
_cod_original_formula_sum 'K0.65 Na0.35 Nb1 O3'
_cod_database_code 2310808

loop_
_symmetry_equiv_pos_as_xyz
x,y,z
x,-y,z

loop_
_atom_site_label
_atom_site_type_symbol
_atom_site_fract_x
_atom_site_fract_y
_atom_site_fract_z
_atom_site_occupancy
_atom_site_U_iso_or_equiv
K1 K+1 0.26 0 0.226 0.65 0.0
Nb3 Nb+5 0.0171 0.2483 0.4829 1 0.0
K3 K+1 0.26 0.5 0.226 0.65 0.0
Na8 Na+1 0.76 0.5 0.226 0.35 0.0
K7 K+1 0.76 0.5 0.726 0.65 0.0
O10 O-2 0.504 0 0.003 1 0.0
O6 O-2 0.25 0.246 -0.0128 1 0.0
O16 O-2 0.75 0.254 0.0628 1 0.0
K4 K+1 0.26 0.5 0.74 0.65 0.0
Nb2 Nb+5 0.5171 0.2483 0.4829 1 0.0
Nb4 Nb+5 0.5171 0.2483 0.9829 1 0.0
Na7 Na+1 0.76 0.5 0.726 0.35 0.0
O1 O-2 -0.004 0 -0.003 1 0.0
O5 O-2 0.0128 0.247 0.25 1 0.0
Na6 Na+1 0.774 0 0.24 0.35 0.0
K8 K+1 0.76 0.5 0.226 0.65 0.0
O4 O-2 -0.004 0.5 0.497 1 0.0
O12 O-2 0.496 0.5 0.997 1 0.0
O15 O-2 0.4872 0.253 0.25 1 0.0
O2 O-2 0.004 0 0.503 1 0.0
O14 O-2 0.75 0.246 0.4872 1 0.0
Na4 Na+1 0.26 0.5 0.74 0.35 0.0
K6 K+1 0.774 0 0.24 0.65 0.0
O8 O-2 0.25 0.254 0.5628 1 0.0
Na2 Na+1 0.274 0 0.74 0.35 0.0
Nb1 Nb+5 0.0171 0.2483 -0.0171 1 0.0
Na5 Na+1 0.76 0 0.726 0.35 0.0
O11 O-2 0.504 0.5 0.503 1 0.0
O7 O-2 -0.0128 0.253 0.75 1 0.0
O13 O-2 0.5128 0.247 0.75 1 0.0
K5 K+1 0.76 0 0.726 0.65 0.0
Na1 Na+1 0.26 0 0.226 0.35 0.0
O9 O-2 0.496 0 0.497 1 0.0
Na3 Na+1 0.26 0.5 0.226 0.35 0.0
K2 K+1 0.274 0 0.74 0.65 0.0
O3 O-2 0.004 0.5 0.003 1 0.0
